data_2231638
loop_
_publ_author_name
'Deng, Yi-Fang'

_publ_section_title
;
 Poly[[[\m~3~-5-(pyridine-4-carboxamido)isophthalato]{\m~3~-5-[(pyridin-1-ium-4-yl)carbonylamino]isophthalato}neodymium(III)]
 dihydrate]
;
_journal_coeditor_code NG5214
_journal_issue 9
_journal_name_full 'Acta Crystallographica Section E'
_journal_page_first m1298
_journal_paper_doi 10.1107/S1600536811034532
_journal_volume 67
_journal_year 2011
_chemical_formula_iupac '[Nd (C14 H9 N2 O5) (C14 H8 N2 O5)], 2H2 O'
_chemical_formula_moiety 'C28 H17 N4 Nd O10, 2H2 0'
_chemical_formula_sum 'C28 H21 N4 Nd O12'
_chemical_formula_weight 749.73
_chemical_name_systematic
;
Poly[[[\m~3~-5-(pyridine-4-carboxamido)isophthalato]{\m~3~-5-[(pyridin-1-ium-
4-yl)carbonylamino]isophthalato}neodymium(III)] dihydrate]
;
_space_group_IT_number 14
_symmetry_cell_setting monoclinic
_symmetry_space_group_name_Hall '-P 2ybc'
_symmetry_space_group_name_H-M 'P 1 21/c 1'
_atom_sites_solution_hydrogens geom
_atom_sites_solution_primary direct
_atom_sites_solution_secondary difmap
_audit_creation_method SHELXL-97
_cell_angle_alpha 90.00
_cell_angle_beta 115.813(4)
_cell_angle_gamma 90.00
_cell_formula_units_Z 4
_cell_length_a 13.4421(15)
_cell_length_b 13.7754(17)
_cell_length_c 16.2418(13)
_cell_measurement_reflns_used 8058
_cell_measurement_temperature 291(2)
_cell_measurement_theta_max 28.28
_cell_measurement_theta_min 2.22
_cell_volume 2707.4(5)
_computing_cell_refinement 'SAINT (Bruker, 2003)'
_computing_data_collection 'SMART (Bruker, 2001)'
_computing_data_reduction 'SAINT (Bruker, 2003)'
_computing_molecular_graphics 'SHELXTL (Sheldrick, 2008)'
_computing_publication_material 'SHELXTL (Sheldrick, 2008)'
_computing_structure_refinement 'SHELXL97 (Sheldrick, 2008)'
_computing_structure_solution 'SHELXS97 (Sheldrick, 2008)'
_diffrn_ambient_temperature 291(2)
_diffrn_measured_fraction_theta_full 0.993
_diffrn_measured_fraction_theta_max 0.993
_diffrn_measurement_device_type 'Bruker SMART APEX'
_diffrn_measurement_method '\f and \w'
_diffrn_radiation_monochromator graphite
_diffrn_radiation_source 'fine-focus sealed tube'
_diffrn_radiation_type MoK\a
_diffrn_radiation_wavelength 0.71073
_diffrn_reflns_av_R_equivalents 0.0515
_diffrn_reflns_av_sigmaI/netI 0.0434
_diffrn_reflns_limit_h_max 15
_diffrn_reflns_limit_h_min -16
_diffrn_reflns_limit_k_max 16
_diffrn_reflns_limit_k_min -16
_diffrn_reflns_limit_l_max 16
_diffrn_reflns_limit_l_min -20
_diffrn_reflns_number 14297
_diffrn_reflns_theta_full 26.00
_diffrn_reflns_theta_max 26.00
_diffrn_reflns_theta_min 1.68
_exptl_absorpt_coefficient_mu 1.995
_exptl_absorpt_correction_T_max 0.7958
_exptl_absorpt_correction_T_min 0.7153
_exptl_absorpt_correction_type multi-scan
_exptl_absorpt_process_details '(SADABS; Sheldrick, 2008)'
_exptl_crystal_colour colorless
_exptl_crystal_density_diffrn 1.839
_exptl_crystal_density_method 'not measured'
_exptl_crystal_description block
_exptl_crystal_F_000 1492
_exptl_crystal_size_max 0.18
_exptl_crystal_size_mid 0.16
_exptl_crystal_size_min 0.12
_refine_diff_density_max 1.829
_refine_diff_density_min -1.613
_refine_ls_extinction_method none
_refine_ls_goodness_of_fit_ref 1.066
_refine_ls_hydrogen_treatment constr
_refine_ls_matrix_type full
_refine_ls_number_parameters 406
_refine_ls_number_reflns 5287
_refine_ls_number_restraints 0
_refine_ls_restrained_S_all 1.066
_refine_ls_R_factor_all 0.0421
_refine_ls_R_factor_gt 0.0382
_refine_ls_shift/su_max 0.000
_refine_ls_shift/su_mean 0.000
_refine_ls_structure_factor_coef Fsqd
_refine_ls_weighting_details 'calc w=1/[\s^2^(Fo^2^)+(0.0550P)^2^+3.5595P] where P=(Fo^2^+2Fc^2^)/3'
_refine_ls_weighting_scheme calc
_refine_ls_wR_factor_gt 0.0983
_refine_ls_wR_factor_ref 0.1008
_reflns_number_gt 4792
_reflns_number_total 5287
_reflns_threshold_expression I>2sigma(I)
_cod_data_source_file ng5214.cif
_cod_data_source_block I
_cod_original_sg_symbol_Hall '-p 2ybc'
_cod_original_sg_symbol_H-M 'P 21/c'
_cod_database_code 2231638
_cod_database_fobs_code 2231638

loop_
_symmetry_equiv_pos_as_xyz
'x, y, z'
'-x, y+1/2, -z+1/2'
'-x, -y, -z'
'x, -y-1/2, z-1/2'

loop_
_atom_site_type_symbol
_atom_site_label
_atom_site_fract_x
_atom_site_fract_y
_atom_site_fract_z
_atom_site_U_iso_or_equiv
_atom_site_adp_type
_atom_site_calc_flag
_atom_site_refinement_flags
_atom_site_occupancy
_atom_site_symmetry_multiplicity
O O2W 0.4403(3) 0.6060(3) 0.0967(3) 0.0456(9) Uani d . 1 1
O O1W 0.4253(3) 0.1460(3) 0.5360(2) 0.0537(11) Uani d . 1 1
Nd Nd1 0.898403(16) 0.014994(16) 0.571291(14) 0.01719(10) Uani d . 1 1
O O1 0.7704(2) 0.1428(2) 0.56596(19) 0.0250(6) Uani d . 1 1
O O2 0.9065(2) 0.1322(2) 0.70371(19) 0.0236(6) Uani d . 1 1
O O3 0.9144(2) 0.4679(2) 0.8775(2) 0.0289(7) Uani d . 1 1
O O4 0.7730(2) 0.4510(2) 0.91087(18) 0.0244(6) Uani d . 1 1
O O5 0.4645(3) 0.5086(2) 0.5783(2) 0.0356(8) Uani d . 1 1
O O6 0.9932(2) 0.1532(2) 0.55514(19) 0.0212(6) Uani d . 1 1
O O7 1.1226(2) 0.1364(2) 0.50548(19) 0.0218(6) Uani d . 1 1
O O8 1.0730(2) 0.4069(2) 0.7959(2) 0.0279(7) Uani d . 1 1
O O9 1.2447(2) 0.4326(2) 0.89481(19) 0.0255(7) Uani d . 1 1
O O10 1.4746(3) 0.0803(2) 0.7157(2) 0.0374(8) Uani d . 1 1
N N2 0.4776(3) 0.3440(3) 0.5862(2) 0.0256(8) Uani d . 1 1
H H2 0.4395 0.2915 0.5689 0.031 Uiso d R 1 1
N N1 0.0898(3) 0.4082(3) 0.3610(3) 0.0343(9) Uani d . 1 1
H H1 0.0259 0.3971 0.3130 0.041 Uiso d R 1 1
N N4 1.4748(3) 0.2155(3) 0.7943(2) 0.0275(8) Uani d . 1 1
H H4A 1.5175 0.2570 0.8333 0.033 Uiso d R 1 1
N N3 1.8768(3) 0.1047(4) 0.9233(4) 0.0524(13) Uani d . 1 1
C C1 0.8171(3) 0.1699(3) 0.6476(3) 0.0189(8) Uani d . 1 1
C C2 0.7617(3) 0.2495(3) 0.6762(3) 0.0174(8) Uani d . 1 1
C C3 0.8178(3) 0.3080(3) 0.7518(3) 0.0177(8) Uani d . 1 1
H H3 0.8933 0.3002 0.7871 0.021 Uiso calc R 1 1
C C4 0.7597(3) 0.3787(3) 0.7744(2) 0.0163(8) Uani d . 1 1
C C5 0.6465(3) 0.3920(3) 0.7214(3) 0.0202(8) Uani d . 1 1
H H5 0.6080 0.4383 0.7377 0.024 Uiso calc R 1 1
C C6 0.5922(3) 0.3350(3) 0.6440(3) 0.0197(8) Uani d . 1 1
C C7 0.6500(3) 0.2648(3) 0.6220(3) 0.0218(8) Uani d . 1 1
H H7 0.6133 0.2270 0.5700 0.026 Uiso calc R 1 1
C C8 0.8192(3) 0.4374(3) 0.8595(3) 0.0165(8) Uani d . 1 1
C C9 0.4240(3) 0.4284(3) 0.5564(3) 0.0240(9) Uani d . 1 1
C C10 0.3035(3) 0.4177(3) 0.4879(3) 0.0229(9) Uani d . 1 1
C C11 0.2528(4) 0.4968(4) 0.4336(4) 0.0423(13) Uani d . 1 1
H H11 0.2917 0.5545 0.4407 0.051 Uiso calc R 1 1
C C12 0.1446(5) 0.4904(4) 0.3688(4) 0.0490(15) Uani d . 1 1
H H12 0.1105 0.5430 0.3312 0.059 Uiso calc R 1 1
C C13 0.1334(4) 0.3328(4) 0.4145(4) 0.0414(12) Uani d . 1 1
H H13 0.0912 0.2773 0.4082 0.050 Uiso calc R 1 1
C C14 0.2411(4) 0.3362(4) 0.4796(3) 0.0383(12) Uani d . 1 1
H H14 0.2717 0.2834 0.5180 0.046 Uiso calc R 1 1
C C15 1.0895(3) 0.1640(3) 0.5638(3) 0.0178(8) Uani d . 1 1
C C16 1.1716(3) 0.2123(3) 0.6484(3) 0.0195(8) Uani d . 1 1
C C17 1.2835(3) 0.1920(3) 0.6786(3) 0.0222(9) Uani d . 1 1
H H17 1.3067 0.1502 0.6455 0.027 Uiso calc R 1 1
C C18 1.3594(3) 0.2342(3) 0.7580(3) 0.0254(9) Uani d . 1 1
C C19 1.3240(3) 0.2999(3) 0.8052(3) 0.0248(9) Uani d . 1 1
H H19 1.3756 0.3302 0.8576 0.030 Uiso calc R 1 1
C C20 1.2126(3) 0.3201(3) 0.7746(3) 0.0197(8) Uani d . 1 1
C C21 1.1354(3) 0.2748(3) 0.6964(3) 0.0212(8) Uani d . 1 1
H H21 1.0603 0.2863 0.6766 0.025 Uiso calc R 1 1
C C22 1.1748(3) 0.3909(3) 0.8245(3) 0.0195(8) Uani d . 1 1
C C23 1.5245(3) 0.1407(3) 0.7749(3) 0.0260(9) Uani d . 1 1
C C24 1.6479(3) 0.1320(3) 0.8288(3) 0.0244(9) Uani d . 1 1
C C25 1.7001(4) 0.0579(4) 0.8048(4) 0.0432(13) Uani d . 1 1
H H25 1.6603 0.0165 0.7563 0.052 Uiso calc R 1 1
C C26 1.8130(4) 0.0472(5) 0.8552(4) 0.0518(15) Uani d . 1 1
H H26 1.8468 -0.0042 0.8402 0.062 Uiso calc R 1 1
C C27 1.8250(4) 0.1743(4) 0.9450(4) 0.0453(13) Uani d . 1 1
H H27 1.8669 0.2148 0.9935 0.054 Uiso calc R 1 1
C C28 1.7122(4) 0.1909(4) 0.9002(3) 0.0362(11) Uani d . 1 1
H H28 1.6804 0.2415 0.9183 0.043 Uiso calc R 1 1
H H1WA 0.3687 0.1203 0.4936 0.054 Uiso d R 1 1
H H1WB 0.4382 0.1202 0.5872 0.054 Uiso d R 1 1
H H2WA 0.4156 0.5777 0.1305 0.054 Uiso d R 1 1
H H2WB 0.3799 0.6182 0.0501 0.054 Uiso d R 1 1

loop_
_atom_site_aniso_label
_atom_site_aniso_U_11
_atom_site_aniso_U_22
_atom_site_aniso_U_33
_atom_site_aniso_U_12
_atom_site_aniso_U_13
_atom_site_aniso_U_23
O2W 0.0282(18) 0.050(2) 0.050(2) 0.0082(17) 0.0092(16) 0.0003(19)
O1W 0.056(2) 0.050(2) 0.033(2) 0.025(2) -0.0012(18) 0.0001(18)
Nd1 0.01348(13) 0.02044(15) 0.01550(14) 0.00045(7) 0.00432(10) 0.00084(8)
O1 0.0206(14) 0.0288(16) 0.0190(14) 0.0067(12) 0.0026(12) -0.0077(12)
O2 0.0143(14) 0.0323(16) 0.0176(14) 0.0070(12) 0.0008(12) -0.0019(12)
O3 0.0126(14) 0.0271(16) 0.0389(18) -0.0022(12) 0.0037(13) -0.0093(14)
O4 0.0250(15) 0.0305(16) 0.0154(14) -0.0016(13) 0.0067(12) -0.0050(12)
O5 0.0210(17) 0.0343(19) 0.036(2) -0.0009(13) -0.0023(15) -0.0072(15)
O6 0.0143(13) 0.0190(14) 0.0285(15) -0.0013(11) 0.0076(12) -0.0004(12)
O7 0.0225(14) 0.0219(15) 0.0213(14) -0.0033(12) 0.0098(12) -0.0039(12)
O8 0.0141(14) 0.0380(18) 0.0269(16) 0.0020(13) 0.0046(12) -0.0134(14)
O9 0.0177(14) 0.0329(17) 0.0211(15) 0.0025(12) 0.0040(12) -0.0097(13)
O10 0.0294(17) 0.0375(19) 0.0365(19) 0.0018(15) 0.0063(15) -0.0118(16)
N2 0.0120(16) 0.0273(19) 0.0258(19) -0.0004(14) -0.0027(14) -0.0088(15)
N1 0.0175(18) 0.048(2) 0.025(2) -0.0038(17) -0.0017(16) 0.0043(18)
N4 0.0122(16) 0.037(2) 0.030(2) 0.0002(15) 0.0056(15) -0.0132(17)
N3 0.026(2) 0.051(3) 0.073(3) 0.005(2) 0.015(2) -0.008(3)
C1 0.0180(19) 0.0190(19) 0.021(2) -0.0013(16) 0.0092(17) -0.0008(16)
C2 0.0137(18) 0.0183(19) 0.0177(19) 0.0018(15) 0.0046(16) -0.0015(15)
C3 0.0101(17) 0.023(2) 0.0165(19) 0.0022(15) 0.0027(15) 0.0013(16)
C4 0.0112(17) 0.0204(19) 0.0127(18) -0.0007(15) 0.0008(15) -0.0021(15)
C5 0.0152(19) 0.022(2) 0.020(2) 0.0030(15) 0.0046(16) -0.0050(16)
C6 0.0102(17) 0.025(2) 0.0173(19) -0.0010(15) -0.0002(15) -0.0052(16)
C7 0.0166(19) 0.025(2) 0.018(2) -0.0007(16) 0.0023(16) -0.0054(17)
C8 0.0125(18) 0.0145(19) 0.0145(18) 0.0009(14) -0.0016(15) 0.0003(15)
C9 0.0144(19) 0.037(3) 0.017(2) 0.0015(18) 0.0030(16) -0.0061(18)
C10 0.0167(19) 0.031(2) 0.0173(19) 0.0016(17) 0.0040(16) -0.0023(17)
C11 0.026(3) 0.042(3) 0.044(3) -0.005(2) 0.002(2) 0.012(2)
C12 0.029(3) 0.056(4) 0.044(3) -0.002(2) -0.001(3) 0.022(3)
C13 0.023(2) 0.038(3) 0.050(3) -0.004(2) 0.003(2) 0.007(2)
C14 0.021(2) 0.040(3) 0.042(3) 0.003(2) 0.002(2) 0.011(2)
C15 0.0171(19) 0.0111(18) 0.022(2) -0.0002(14) 0.0056(16) 0.0025(15)
C16 0.0175(19) 0.024(2) 0.0174(19) -0.0035(16) 0.0081(16) -0.0018(16)
C17 0.0186(19) 0.025(2) 0.023(2) -0.0008(16) 0.0091(17) -0.0073(17)
C18 0.016(2) 0.033(2) 0.025(2) 0.0006(17) 0.0076(17) -0.0049(19)
C19 0.018(2) 0.032(2) 0.022(2) -0.0007(17) 0.0065(17) -0.0077(18)
C20 0.0191(19) 0.023(2) 0.0185(19) 0.0010(16) 0.0098(16) -0.0014(16)
C21 0.0139(18) 0.025(2) 0.025(2) -0.0012(16) 0.0094(17) -0.0026(17)
C22 0.019(2) 0.020(2) 0.021(2) -0.0006(16) 0.0104(17) -0.0002(16)
C23 0.023(2) 0.029(2) 0.025(2) -0.0020(18) 0.0097(19) -0.0018(18)
C24 0.017(2) 0.027(2) 0.030(2) 0.0005(17) 0.0117(18) 0.0009(18)
C25 0.032(3) 0.047(3) 0.049(3) 0.002(2) 0.016(2) -0.014(3)
C26 0.029(3) 0.055(3) 0.071(4) 0.010(3) 0.021(3) -0.018(3)
C27 0.026(2) 0.041(3) 0.055(3) -0.003(2) 0.005(2) -0.013(3)
C28 0.024(2) 0.033(3) 0.048(3) 0.004(2) 0.013(2) -0.009(2)

loop_
_atom_type_symbol
_atom_type_description
_atom_type_scat_dispersion_real
_atom_type_scat_dispersion_imag
_atom_type_scat_source
C C 0.0033 0.0016 'International Tables Vol C Tables 4.2.6.8 and 6.1.1.4'
H H 0.0000 0.0000 'International Tables Vol C Tables 4.2.6.8 and 6.1.1.4'
Nd Nd -0.1943 3.0179 'International Tables Vol C Tables 4.2.6.8 and 6.1.1.4'
N N 0.0061 0.0033 'International Tables Vol C Tables 4.2.6.8 and 6.1.1.4'
O O 0.0106 0.0060 'International Tables Vol C Tables 4.2.6.8 and 6.1.1.4'

loop_
_geom_angle_atom_site_label_1
_geom_angle_atom_site_label_2
_geom_angle_atom_site_label_3
_geom_angle_site_symmetry_1
_geom_angle_site_symmetry_3
_geom_angle
H2WA O2W H2WB . . 100.1
H1WA O1W H1WB . . 110.4
O6 Nd1 O3 . 2_746 73.66(10)
O6 Nd1 O7 . 3_756 126.34(9)
O3 Nd1 O7 2_746 3_756 79.05(10)
O6 Nd1 O1 . . 79.68(10)
O3 Nd1 O1 2_746 . 146.63(10)
O7 Nd1 O1 3_756 . 133.86(9)
O6 Nd1 O4 . 4_565 83.28(10)
O3 Nd1 O4 2_746 4_565 123.93(10)
O7 Nd1 O4 3_756 4_565 75.02(10)
O1 Nd1 O4 . 4_565 71.12(10)
O6 Nd1 O9 . 2_746 153.47(10)
O3 Nd1 O9 2_746 2_746 126.94(10)
O7 Nd1 O9 3_756 2_746 77.88(10)
O1 Nd1 O9 . 2_746 74.69(10)
O4 Nd1 O9 4_565 2_746 94.70(9)
O6 Nd1 O8 . 2_746 133.14(10)
O3 Nd1 O8 2_746 2_746 78.10(10)
O7 Nd1 O8 3_756 2_746 82.49(10)
O1 Nd1 O8 . 2_746 107.52(10)
O4 Nd1 O8 4_565 2_746 143.44(10)
O9 Nd1 O8 2_746 2_746 51.99(9)
O6 Nd1 O2 . . 76.49(9)
O3 Nd1 O2 2_746 . 102.66(10)
O7 Nd1 O2 3_756 . 155.57(9)
O1 Nd1 O2 . . 50.83(9)
O4 Nd1 O2 4_565 . 120.74(9)
O9 Nd1 O2 2_746 . 82.03(10)
O8 Nd1 O2 2_746 . 74.19(11)
O6 Nd1 C22 . 2_746 152.25(11)
O3 Nd1 C22 2_746 2_746 102.40(11)
O7 Nd1 C22 3_756 2_746 78.11(10)
O1 Nd1 C22 . 2_746 91.90(11)
O4 Nd1 C22 4_565 2_746 119.15(10)
O9 Nd1 C22 2_746 2_746 25.98(10)
O8 Nd1 C22 2_746 2_746 26.04(10)
O2 Nd1 C22 . 2_746 77.73(10)
C1 O1 Nd1 . . 99.1(2)
C1 O2 Nd1 . . 88.6(2)
C8 O3 Nd1 . 2_756 172.9(3)
C8 O4 Nd1 . 4_566 115.1(2)
C15 O6 Nd1 . . 131.7(2)
C15 O7 Nd1 . 3_756 130.8(2)
C22 O8 Nd1 . 2_756 93.0(2)
C22 O9 Nd1 . 2_756 93.8(2)
C9 N2 C6 . . 124.9(4)
C9 N2 H2 . . 117.5
C6 N2 H2 . . 117.6
C13 N1 C12 . . 122.8(4)
C13 N1 H1 . . 115.2
C12 N1 H1 . . 121.1
C23 N4 C18 . . 127.4(4)
C23 N4 H4A . . 116.3
C18 N4 H4A . . 116.3
C27 N3 C26 . . 115.5(4)
O1 C1 O2 . . 121.5(4)
O1 C1 C2 . . 117.1(3)
O2 C1 C2 . . 121.3(3)
C3 C2 C7 . . 119.7(4)
C3 C2 C1 . . 123.0(3)
C7 C2 C1 . . 117.3(3)
C2 C3 C4 . . 119.2(3)
C2 C3 H3 . . 120.4
C4 C3 H3 . . 120.4
C3 C4 C5 . . 121.0(3)
C3 C4 C8 . . 119.0(3)
C5 C4 C8 . . 119.9(3)
C6 C5 C4 . . 119.1(4)
C6 C5 H5 . . 120.5
C4 C5 H5 . . 120.5
C7 C6 C5 . . 119.7(3)
C7 C6 N2 . . 117.5(3)
C5 C6 N2 . . 122.7(4)
C6 C7 C2 . . 121.2(4)
C6 C7 H7 . . 119.4
C2 C7 H7 . . 119.4
O4 C8 O3 . . 123.2(4)
O4 C8 C4 . . 118.4(3)
O3 C8 C4 . . 118.4(3)
O5 C9 N2 . . 125.5(4)
O5 C9 C10 . . 120.1(4)
N2 C9 C10 . . 114.4(4)
C14 C10 C11 . . 118.2(4)
C14 C10 C9 . . 124.2(4)
C11 C10 C9 . . 117.6(4)
C12 C11 C10 . . 120.1(5)
C12 C11 H11 . . 120.0
C10 C11 H11 . . 120.0
N1 C12 C11 . . 119.0(5)
N1 C12 H12 . . 120.5
C11 C12 H12 . . 120.5
N1 C13 C14 . . 119.9(5)
N1 C13 H13 . . 120.1
C14 C13 H13 . . 120.1
C13 C14 C10 . . 119.9(5)
C13 C14 H14 . . 120.1
C10 C14 H14 . . 120.1
O6 C15 O7 . . 124.3(4)
O6 C15 C16 . . 118.1(3)
O7 C15 C16 . . 117.6(3)
C21 C16 C17 . . 121.2(4)
C21 C16 C15 . . 119.7(3)
C17 C16 C15 . . 119.1(3)
C18 C17 C16 . . 119.5(4)
C18 C17 H17 . . 120.3
C16 C17 H17 . . 120.3
C17 C18 C19 . . 119.8(4)
C17 C18 N4 . . 122.8(4)
C19 C18 N4 . . 117.4(4)
C20 C19 C18 . . 120.4(4)
C20 C19 H19 . . 119.8
C18 C19 H19 . . 119.8
C19 C20 C21 . . 119.9(4)
C19 C20 C22 . . 120.4(4)
C21 C20 C22 . . 119.7(3)
C16 C21 C20 . . 119.2(4)
C16 C21 H21 . . 120.4
C20 C21 H21 . . 120.4
O9 C22 O8 . . 121.1(4)
O9 C22 C20 . . 119.7(3)
O8 C22 C20 . . 119.1(4)
O9 C22 Nd1 . 2_756 60.3(2)
O8 C22 Nd1 . 2_756 61.0(2)
O10 C23 N4 . . 123.2(4)
O10 C23 C24 . . 119.3(4)
N4 C23 C24 . . 117.4(4)
C28 C24 C25 . . 117.6(4)
C28 C24 C23 . . 125.0(4)
C25 C24 C23 . . 117.3(4)
C26 C25 C24 . . 118.1(5)
C26 C25 H25 . . 121.0
C24 C25 H25 . . 121.0
N3 C26 C25 . . 125.1(5)
N3 C26 H26 . . 117.5
C25 C26 H26 . . 117.5
N3 C27 C28 . . 124.4(5)
N3 C27 H27 . . 117.8
C28 C27 H27 . . 117.8
C24 C28 C27 . . 119.3(4)
C24 C28 H28 . . 120.4
C27 C28 H28 . . 120.4

loop_
_geom_bond_atom_site_label_1
_geom_bond_atom_site_label_2
_geom_bond_site_symmetry_2
_geom_bond_distance
O2W H2WA . 0.8499
O2W H2WB . 0.8515
O1W H1WA . 0.8498
O1W H1WB . 0.8499
Nd1 O6 . 2.368(3)
Nd1 O3 2_746 2.371(3)
Nd1 O7 3_756 2.383(3)
Nd1 O1 . 2.436(3)
Nd1 O4 4_565 2.455(3)
Nd1 O9 2_746 2.493(3)
Nd1 O8 2_746 2.508(3)
Nd1 O2 . 2.653(3)
O1 C1 . 1.252(5)
O2 C1 . 1.261(5)
O3 C8 . 1.254(5)
O3 Nd1 2_756 2.371(3)
O4 C8 . 1.252(5)
O4 Nd1 4_566 2.455(3)
O5 C9 . 1.214(5)
O6 C15 . 1.249(4)
O7 C15 . 1.267(5)
O7 Nd1 3_756 2.383(3)
O8 C22 . 1.259(5)
O8 Nd1 2_756 2.508(3)
O9 C22 . 1.258(5)
O9 Nd1 2_756 2.493(3)
O10 C23 . 1.226(5)
N2 C9 . 1.343(6)
N2 C6 . 1.418(5)
N2 H2 . 0.8596
N1 C13 . 1.317(6)
N1 C12 . 1.327(7)
N1 H1 . 0.8864
N4 C23 . 1.339(5)
N4 C18 . 1.422(5)
N4 H4A . 0.8607
N3 C27 . 1.319(7)
N3 C26 . 1.326(7)
C1 C2 . 1.509(5)
C2 C3 . 1.385(5)
C2 C7 . 1.386(5)
C3 C4 . 1.393(5)
C3 H3 . 0.9300
C4 C5 . 1.395(5)
C4 C8 . 1.498(5)
C5 C6 . 1.390(5)
C5 H5 . 0.9300
C6 C7 . 1.381(5)
C7 H7 . 0.9300
C9 C10 . 1.521(5)
C10 C14 . 1.373(6)
C10 C11 . 1.381(7)
C11 C12 . 1.377(8)
C11 H11 . 0.9300
C12 H12 . 0.9300
C13 C14 . 1.372(6)
C13 H13 . 0.9300
C14 H14 . 0.9300
C15 C16 . 1.493(5)
C16 C21 . 1.384(5)
C16 C17 . 1.392(5)
C17 C18 . 1.376(6)
C17 H17 . 0.9300
C18 C19 . 1.397(6)
C19 C20 . 1.386(5)
C19 H19 . 0.9300
C20 C21 . 1.389(6)
C20 C22 . 1.492(5)
C21 H21 . 0.9300
C23 C24 . 1.505(6)
C24 C28 . 1.370(6)
C24 C25 . 1.387(6)
C25 C26 . 1.383(7)
C25 H25 . 0.9300
C26 H26 . 0.9300
C27 C28 . 1.386(6)
C27 H27 . 0.9300
C28 H28 . 0.9300

loop_
_geom_hbond_atom_site_label_D
_geom_hbond_atom_site_label_H
_geom_hbond_atom_site_label_A
_geom_hbond_site_symmetry_A
_geom_hbond_distance_DH
_geom_hbond_distance_HA
_geom_hbond_distance_DA
_geom_hbond_angle_DHA
N2 H2 O1W . 0.86 2.06 2.846(5) 151.3
N1 H1 O2 4_465 0.89 1.85 2.725(4) 170.8
O1W H1WA O9 4_465 0.85 1.89 2.734(5) 176.8
O2W H2WA O10 4_465 0.85 2.52 3.124(5) 129.3
O1W H1WB O10 1_455 0.85 2.00 2.845(5) 171.1
O2W H2WA O4 3_666 0.85 2.36 2.923(5) 124.6
O2W H2WB O1 2_655 0.85 2.11 2.957(4) 177.9
N4 H4A O2W 3_766 0.86 2.15 2.953(5) 155.6

loop_
_geom_torsion_atom_site_label_1
_geom_torsion_atom_site_label_2
_geom_torsion_atom_site_label_3
_geom_torsion_atom_site_label_4
_geom_torsion_site_symmetry_1
_geom_torsion
O6 Nd1 O1 C1 . -81.7(2)
O3 Nd1 O1 C1 2_746 -44.5(3)
O7 Nd1 O1 C1 3_756 146.9(2)
O4 Nd1 O1 C1 4_565 -168.1(3)
O9 Nd1 O1 C1 2_746 91.3(3)
O8 Nd1 O1 C1 2_746 50.4(3)
O2 Nd1 O1 C1 . -0.8(2)
C22 Nd1 O1 C1 2_746 71.7(3)
O6 Nd1 O2 C1 . 88.4(2)
O3 Nd1 O2 C1 2_746 157.9(2)
O7 Nd1 O2 C1 3_756 -110.8(3)
O1 Nd1 O2 C1 . 0.8(2)
O4 Nd1 O2 C1 4_565 14.8(3)
O9 Nd1 O2 C1 2_746 -75.9(2)
O8 Nd1 O2 C1 2_746 -128.6(2)
C22 Nd1 O2 C1 2_746 -102.0(2)
O3 Nd1 O6 C15 2_746 8.1(3)
O7 Nd1 O6 C15 3_756 -54.4(4)
O1 Nd1 O6 C15 . 167.8(4)
O4 Nd1 O6 C15 4_565 -120.2(3)
O9 Nd1 O6 C15 2_746 152.7(3)
O8 Nd1 O6 C15 2_746 63.4(4)
O2 Nd1 O6 C15 . 115.9(3)
C22 Nd1 O6 C15 2_746 93.7(4)
Nd1 O1 C1 O2 . 1.5(4)
Nd1 O1 C1 C2 . -178.3(3)
Nd1 O2 C1 O1 . -1.4(4)
Nd1 O2 C1 C2 . 178.5(3)
O1 C1 C2 C3 . -158.1(4)
O2 C1 C2 C3 . 22.1(6)
O1 C1 C2 C7 . 20.5(5)
O2 C1 C2 C7 . -159.4(4)
C7 C2 C3 C4 . 2.7(6)
C1 C2 C3 C4 . -178.8(4)
C2 C3 C4 C5 . -0.8(6)
C2 C3 C4 C8 . 176.1(4)
C3 C4 C5 C6 . -1.5(6)
C8 C4 C5 C6 . -178.3(4)
C4 C5 C6 C7 . 1.7(6)
C4 C5 C6 N2 . -179.8(4)
C9 N2 C6 C7 . -136.0(4)
C9 N2 C6 C5 . 45.4(6)
C5 C6 C7 C2 . 0.3(6)
N2 C6 C7 C2 . -178.3(4)
C3 C2 C7 C6 . -2.5(6)
C1 C2 C7 C6 . 178.9(4)
Nd1 O4 C8 O3 4_566 -22.1(5)
Nd1 O4 C8 C4 4_566 155.6(3)
C3 C4 C8 O4 . -135.3(4)
C5 C4 C8 O4 . 41.6(5)
C3 C4 C8 O3 . 42.5(5)
C5 C4 C8 O3 . -140.6(4)
C6 N2 C9 O5 . -4.0(7)
C6 N2 C9 C10 . 174.4(4)
O5 C9 C10 C14 . -159.0(5)
N2 C9 C10 C14 . 22.5(6)
O5 C9 C10 C11 . 18.0(6)
N2 C9 C10 C11 . -160.5(5)
C14 C10 C11 C12 . -4.3(9)
C9 C10 C11 C12 . 178.4(5)
C13 N1 C12 C11 . 2.1(9)
C10 C11 C12 N1 . 1.3(10)
C12 N1 C13 C14 . -2.4(9)
N1 C13 C14 C10 . -0.8(8)
C11 C10 C14 C13 . 4.1(8)
C9 C10 C14 C13 . -178.9(5)
Nd1 O6 C15 O7 . 75.6(5)
Nd1 O6 C15 C16 . -104.1(4)
Nd1 O7 C15 O6 3_756 -48.7(5)
Nd1 O7 C15 C16 3_756 131.1(3)
O6 C15 C16 C21 . -24.5(5)
O7 C15 C16 C21 . 155.8(4)
O6 C15 C16 C17 . 154.2(4)
O7 C15 C16 C17 . -25.5(5)
C21 C16 C17 C18 . 0.4(6)
C15 C16 C17 C18 . -178.3(4)
C16 C17 C18 C19 . -2.6(7)
C16 C17 C18 N4 . 178.6(4)
C23 N4 C18 C17 . -18.5(7)
C23 N4 C18 C19 . 162.6(4)
C17 C18 C19 C20 . 2.4(7)
N4 C18 C19 C20 . -178.8(4)
C18 C19 C20 C21 . 0.1(7)
C18 C19 C20 C22 . -179.4(4)
C17 C16 C21 C20 . 2.0(6)
C15 C16 C21 C20 . -179.3(4)
C19 C20 C21 C16 . -2.2(6)
C22 C20 C21 C16 . 177.3(4)
Nd1 O9 C22 O8 2_756 4.0(4)
Nd1 O9 C22 C20 2_756 -175.0(3)
Nd1 O8 C22 O9 2_756 -4.0(4)
Nd1 O8 C22 C20 2_756 175.1(3)
C19 C20 C22 O9 . 0.1(6)
C21 C20 C22 O9 . -179.4(4)
C19 C20 C22 O8 . -179.0(4)
C21 C20 C22 O8 . 1.5(6)
C18 N4 C23 O10 . 5.7(7)
C18 N4 C23 C24 . -174.7(4)
O10 C23 C24 C28 . -175.8(5)
N4 C23 C24 C28 . 4.6(7)
O10 C23 C24 C25 . 3.3(6)
N4 C23 C24 C25 . -176.3(4)
C28 C24 C25 C26 . 0.9(8)
C23 C24 C25 C26 . -178.3(5)
C27 N3 C26 C25 . 2.8(10)
C24 C25 C26 N3 . -2.4(10)
C26 N3 C27 C28 . -1.8(9)
C25 C24 C28 C27 . -0.1(7)
C23 C24 C28 C27 . 179.1(5)
N3 C27 C28 C24 . 0.5(9)
